data_4349508
loop_
_publ_author_name
'Du, Xi'
'Fan, Ruiqing'
'Fan, Jizhuang'
'Qiang, Liangsheng'
'Song, Yang'
'Dong, Yuwei'
'Xing, Kai'
'Wang, Ping'
'Yang, Yulin'

_publ_section_title
;
 Self-assembly of two supramolecular indium(iii) metal--organic frameworks
 for reversible iodine capture and large band gap change semiconductor
 behavior
;
_journal_issue 11
_journal_name_full 'Inorganic Chemistry Frontiers'
_journal_page_first 1480
_journal_paper_doi 10.1039/C6QI00259E
_journal_volume 3
_journal_year 2016
_chemical_formula_sum 'C20 H20 Cl3 In N2 O7'
_chemical_formula_weight 621.55
_space_group_IT_number 19
_space_group_name_Hall 'P 2ac 2ab'
_space_group_name_H-M_alt 'P 21 21 21'
_symmetry_cell_setting orthorhombic
_symmetry_space_group_name_H-M 'P 21 21 21'
_atom_sites_solution_hydrogens geom
_atom_sites_solution_primary direct
_atom_sites_solution_secondary difmap
_audit_creation_method SHELXL-97
_audit_update_record
;
2016-08-25 deposited with the CCDC.
2016-09-20 downloaded from the CCDC.
;
_cell_angle_alpha 90.00
_cell_angle_beta 90.00
_cell_angle_gamma 90.00
_cell_formula_units_Z 4
_cell_length_a 12.6427(13)
_cell_length_b 12.643
_cell_length_c 14.7501(16)
_cell_measurement_reflns_used 5414[3050]
_cell_measurement_temperature 296(2)
_cell_measurement_theta_max 27.49
_cell_measurement_theta_min 2.12
_cell_volume 2357.7(4)
_computing_cell_refinement 'Bruker SMART'
_computing_data_collection 'Bruker SMART'
_computing_data_reduction 'Bruker SAINT'
_computing_molecular_graphics SHELXP-97
_computing_publication_material SHELXTL
_computing_structure_refinement 'SHELXL-97 (Sheldrick, 1997)'
_computing_structure_solution 'SHELXS-97 (Sheldrick, 1990)'
_diffrn_ambient_temperature 296(2)
_diffrn_measured_fraction_theta_full 0.988
_diffrn_measured_fraction_theta_max 0.988
_diffrn_measurement_device_type 'Bruker Smart APEX CCD area detector'
_diffrn_measurement_method 'phi and omega scans'
_diffrn_radiation_monochromator graphite
_diffrn_radiation_source 'fine-focus sealed tube'
_diffrn_radiation_type MoK\a
_diffrn_radiation_wavelength 0.71073
_diffrn_reflns_av_R_equivalents 0.0380
_diffrn_reflns_av_sigmaI/netI 0.0547
_diffrn_reflns_limit_h_max 15
_diffrn_reflns_limit_h_min -15
_diffrn_reflns_limit_k_max 7
_diffrn_reflns_limit_k_min -16
_diffrn_reflns_limit_l_max 19
_diffrn_reflns_limit_l_min -17
_diffrn_reflns_number 14210
_diffrn_reflns_theta_full 27.49
_diffrn_reflns_theta_max 27.49
_diffrn_reflns_theta_min 2.12
_diffrn_standards_decay_% 0
_diffrn_standards_interval_count 0
_diffrn_standards_interval_time 0
_diffrn_standards_number 0
_exptl_absorpt_coefficient_mu 1.387
_exptl_absorpt_correction_T_max 0.7501
_exptl_absorpt_correction_T_min 0.6975
_exptl_absorpt_correction_type multi-scan
_exptl_crystal_colour colourless
_exptl_crystal_density_diffrn 1.751
_exptl_crystal_density_method 'not measured'
_exptl_crystal_description block
_exptl_crystal_F_000 1240
_exptl_crystal_size_max 0.28
_exptl_crystal_size_mid 0.24
_exptl_crystal_size_min 0.22
_refine_diff_density_max 0.574
_refine_diff_density_min -0.644
_refine_diff_density_rms 0.168
_refine_ls_abs_structure_details 'Flack H D (1983), Acta Cryst. A39, 876-881'
_refine_ls_abs_structure_Flack -0.07(3)
_refine_ls_extinction_method none
_refine_ls_goodness_of_fit_ref 1.086
_refine_ls_hydrogen_treatment mixed
_refine_ls_matrix_type full
_refine_ls_number_parameters 298
_refine_ls_number_reflns 5318
_refine_ls_number_restraints 0
_refine_ls_restrained_S_all 1.086
_refine_ls_R_factor_all 0.0594
_refine_ls_R_factor_gt 0.0396
_refine_ls_shift/su_max 0.023
_refine_ls_shift/su_mean 0.002
_refine_ls_structure_factor_coef Fsqd
_refine_ls_weighting_details 'calc w=1/[\s^2^(Fo^2^)+(0.0613P)^2^+0.0000P] where P=(Fo^2^+2Fc^2^)/3'
_refine_ls_weighting_scheme calc
_refine_ls_wR_factor_gt 0.0941
_refine_ls_wR_factor_ref 0.1169
_reflns_number_gt 4254
_reflns_number_total 5318
_reflns_threshold_expression >2sigma(I)
_cod_data_source_file c6qi00259e2.cif
_cod_data_source_block d
_cod_depositor_comments
;
The following automatic conversions were performed:

data item '_symmetry_cell_setting' value 'Orthorhombic' was changed
to 'orthorhombic' in accordance with the
/home/saulius/struct/COD-crude-data/automatic-downloads/DataCite-retrospective/RSC/depositions/lib/dictionaries/cif_core.dic
dictionary named 'cif_core.dic' version 2.4.2 last updated on
2011-04-26.

Automatic conversion script
Id: cif_fix_values 6909 2019-04-08 15:41:33Z antanas 
;
_cod_original_cell_volume 2357.6(4)
_cod_database_code 4349508

loop_
_symmetry_equiv_pos_as_xyz
'x, y, z'
'-x+1/2, -y, z+1/2'
'-x, y+1/2, -z+1/2'
'x+1/2, -y+1/2, -z'

loop_
_atom_site_label
_atom_site_type_symbol
_atom_site_fract_x
_atom_site_fract_y
_atom_site_fract_z
_atom_site_U_iso_or_equiv
_atom_site_adp_type
_atom_site_occupancy
_atom_site_symmetry_multiplicity
_atom_site_calc_flag
_atom_site_refinement_flags
In1 In 0.11729(3) 0.36727(3) 0.12497(3) 0.02734(11) Uani 1 1 d .
Cl1 Cl 0.25472(13) 0.50469(13) 0.1253(2) 0.0450(3) Uani 1 1 d .
Cl2 Cl 0.10580(14) 0.35458(15) 0.29215(11) 0.0450(4) Uani 1 1 d .
Cl3 Cl 0.10460(14) 0.35568(15) -0.04222(11) 0.0453(4) Uani 1 1 d .
O1 O -0.0733(3) 0.3400(3) 0.1151(3) 0.0358(10) Uani 1 1 d .
O2 O -0.0047(3) 0.4985(3) 0.1243(4) 0.0371(9) Uani 1 1 d .
O3 O 0.0898(3) 0.1770(3) 0.1346(3) 0.0352(9) Uani 1 1 d .
O4 O 0.2489(3) 0.2459(3) 0.1248(4) 0.0393(9) Uani 1 1 d .
N1 N -0.1979(5) 0.5937(5) 0.0846(4) 0.0530(16) Uani 1 1 d .
H1A H -0.1432 0.6335 0.0911 0.064 Uiso 1 1 calc R
N2 N 0.3442(5) 0.0518(5) 0.1650(4) 0.0549(16) Uani 1 1 d .
H2A H 0.3843 0.1063 0.1583 0.066 Uiso 1 1 calc R
C1 C -0.0832(4) 0.4383(5) 0.1141(4) 0.0313(13) Uani 1 1 d .
C2 C -0.1893(4) 0.4870(5) 0.0957(4) 0.0284(13) Uani 1 1 d .
C3 C -0.2818(4) 0.4239(5) 0.0859(4) 0.0322(13) Uani 1 1 d .
H3A H -0.2759 0.3511 0.0929 0.039 Uiso 1 1 calc R
C4 C -0.3739(4) 0.4634(4) 0.0676(3) 0.0205(10) Uani 1 1 d .
H4A H -0.4326 0.4193 0.0636 0.025 Uiso 1 1 calc R
C5 C -0.3847(5) 0.5689(5) 0.0544(4) 0.0329(13) Uani 1 1 d .
C6 C -0.4841(5) 0.6124(6) 0.0306(5) 0.0476(18) Uani 1 1 d .
H6A H -0.5432 0.5690 0.0262 0.057 Uiso 1 1 calc R
C7 C -0.4927(6) 0.7180(6) 0.0142(5) 0.051(2) Uani 1 1 d .
H7A H -0.5585 0.7460 -0.0005 0.061 Uiso 1 1 calc R
C8 C -0.4056(6) 0.7851(6) 0.0187(5) 0.0489(19) Uani 1 1 d .
H8A H -0.4132 0.8563 0.0042 0.059 Uiso 1 1 calc R
C9 C -0.3119(6) 0.7482(5) 0.0436(5) 0.0433(16) Uani 1 1 d .
H9A H -0.2549 0.7942 0.0489 0.052 Uiso 1 1 calc R
C10 C -0.2978(4) 0.6393(5) 0.0622(4) 0.0321(13) Uani 1 1 d .
C11 C 0.1893(4) 0.1673(4) 0.1366(4) 0.0320(13) Uani 1 1 d .
C12 C 0.2361(4) 0.0611(4) 0.1540(4) 0.0269(13) Uani 1 1 d .
C13 C 0.1740(5) -0.0314(5) 0.1647(4) 0.0301(13) Uani 1 1 d .
H13A H 0.1010 -0.0258 0.1586 0.036 Uiso 1 1 calc R
C14 C 0.2138(4) -0.1231(4) 0.1826(3) 0.0218(10) Uani 1 1 d .
H14A H 0.1698 -0.1819 0.1868 0.026 Uiso 1 1 calc R
C15 C 0.3186(5) -0.1338(5) 0.1952(4) 0.0337(13) Uani 1 1 d .
C16 C 0.3622(6) -0.2339(5) 0.2187(5) 0.0465(18) Uani 1 1 d .
H16A H 0.3187 -0.2930 0.2227 0.056 Uiso 1 1 calc R
C17 C 0.4676(6) -0.2431(6) 0.2354(5) 0.0504(19) Uani 1 1 d .
H17A H 0.4954 -0.3091 0.2500 0.060 Uiso 1 1 calc R
C18 C 0.5349(5) -0.1560(6) 0.2313(5) 0.0483(19) Uani 1 1 d .
H18A H 0.6061 -0.1636 0.2458 0.058 Uiso 1 1 calc R
C19 C 0.4974(5) -0.0620(6) 0.2065(5) 0.0412(16) Uani 1 1 d .
H19A H 0.5435 -0.0049 0.2017 0.049 Uiso 1 1 calc R
C20 C 0.3889(5) -0.0473(5) 0.1874(4) 0.0311(12) Uani 1 1 d .
OW3 O 0.0883(4) -0.3143(4) 0.2254(3) 0.0459(12) Uani 1 1 d .
HW3B H 0.0556 -0.3256 0.2748 0.069 Uiso 1 1 d R
HW3C H 0.0557 -0.3443 0.1821 0.069 Uiso 1 1 d R
OW2 O 0.3227(4) 0.4273(4) -0.1237(4) 0.0598(13) Uani 1 1 d .
HW2B H 0.2952 0.3971 -0.1694 0.090 Uiso 1 1 d R
HW2C H 0.3266 0.4935 -0.1333 0.090 Uiso 1 1 d R
OW1 O 0.4338(4) 0.3378(4) 0.0244(3) 0.0449(12) Uani 1 1 d .
HW1B H 0.4704 0.3012 0.0611 0.067 Uiso 1 1 d R
HW1A H 0.4324 0.3074 -0.0270 0.067 Uiso 1 1 d R

loop_
_atom_site_aniso_label
_atom_site_aniso_U_11
_atom_site_aniso_U_22
_atom_site_aniso_U_33
_atom_site_aniso_U_23
_atom_site_aniso_U_13
_atom_site_aniso_U_12
In1 0.02188(17) 0.02256(17) 0.0376(2) 0.0000(2) -0.00035(18) 0.00138(16)
Cl1 0.0300(7) 0.0302(7) 0.0748(9) -0.0055(10) 0.0071(9) -0.0074(5)
Cl2 0.0507(10) 0.0470(10) 0.0372(8) -0.0027(8) -0.0038(7) -0.0077(11)
Cl3 0.0469(10) 0.0524(10) 0.0366(8) 0.0034(8) 0.0024(7) -0.0085(11)
O1 0.035(2) 0.027(2) 0.045(3) 0.003(2) 0.000(2) 0.0062(16)
O2 0.0222(19) 0.035(2) 0.055(2) 0.002(3) 0.001(2) 0.0048(16)
O3 0.031(2) 0.034(2) 0.041(2) 0.000(2) -0.0026(19) 0.0089(16)
O4 0.035(2) 0.025(2) 0.058(2) 0.006(3) -0.007(3) 0.0017(16)
N1 0.047(3) 0.048(3) 0.064(4) 0.004(3) -0.001(3) -0.004(3)
N2 0.053(4) 0.043(3) 0.069(4) -0.003(3) -0.007(3) -0.003(3)
C1 0.027(3) 0.034(3) 0.034(3) -0.002(3) 0.001(3) 0.008(2)
C2 0.025(3) 0.031(3) 0.030(3) 0.004(2) 0.005(2) 0.006(2)
C3 0.034(3) 0.033(3) 0.030(3) 0.005(3) 0.000(2) -0.007(3)
C4 0.012(2) 0.025(3) 0.024(3) 0.002(2) 0.001(2) -0.007(2)
C5 0.026(3) 0.044(3) 0.029(3) -0.003(3) 0.005(3) -0.001(3)
C6 0.033(3) 0.053(5) 0.057(4) -0.002(4) -0.010(3) 0.011(3)
C7 0.043(4) 0.058(5) 0.053(5) -0.001(4) -0.014(3) 0.023(4)
C8 0.055(5) 0.044(4) 0.047(4) 0.009(3) 0.001(3) 0.016(4)
C9 0.046(4) 0.028(3) 0.055(4) 0.007(3) 0.001(3) 0.002(3)
C10 0.030(3) 0.034(3) 0.033(3) 0.004(3) 0.001(2) 0.007(3)
C11 0.032(3) 0.031(3) 0.032(3) 0.004(3) -0.001(3) 0.006(2)
C12 0.030(3) 0.021(3) 0.030(3) 0.000(2) -0.007(2) 0.005(2)
C13 0.028(3) 0.035(3) 0.027(3) 0.001(3) -0.002(2) -0.006(3)
C14 0.025(2) 0.014(2) 0.027(3) 0.002(2) -0.001(2) -0.004(2)
C15 0.046(3) 0.031(3) 0.025(3) -0.005(3) 0.002(2) 0.001(3)
C16 0.056(5) 0.027(3) 0.056(4) 0.013(3) -0.004(4) 0.003(3)
C17 0.052(5) 0.040(4) 0.059(5) 0.012(4) 0.002(4) 0.019(4)
C18 0.040(4) 0.057(5) 0.048(4) -0.004(4) -0.011(3) 0.018(4)
C19 0.034(3) 0.042(4) 0.048(4) 0.000(3) -0.006(3) 0.003(3)
C20 0.034(3) 0.028(3) 0.031(3) 0.000(2) -0.001(3) 0.010(3)
OW3 0.046(3) 0.038(3) 0.053(3) -0.010(2) 0.002(2) 0.001(2)
OW2 0.064(3) 0.055(3) 0.059(3) 0.016(3) 0.014(3) -0.003(2)
OW1 0.038(2) 0.044(3) 0.053(3) -0.004(2) 0.002(2) 0.006(2)

loop_
_atom_type_symbol
_atom_type_description
_atom_type_scat_dispersion_real
_atom_type_scat_dispersion_imag
_atom_type_scat_source
C C 0.0033 0.0016 'International Tables Vol C Tables 4.2.6.8 and 6.1.1.4'
H H 0.0000 0.0000 'International Tables Vol C Tables 4.2.6.8 and 6.1.1.4'
N N 0.0061 0.0033 'International Tables Vol C Tables 4.2.6.8 and 6.1.1.4'
O O 0.0106 0.0060 'International Tables Vol C Tables 4.2.6.8 and 6.1.1.4'
In In -0.7276 1.3100 'International Tables Vol C Tables 4.2.6.8 and 6.1.1.4'
Cl Cl 0.1484 0.1585 'International Tables Vol C Tables 4.2.6.8 and 6.1.1.4'

loop_
_geom_angle_atom_site_label_1
_geom_angle_atom_site_label_2
_geom_angle_atom_site_label_3
_geom_angle
O4 In1 O2 175.58(13)
O4 In1 O3 55.61(12)
O2 In1 O3 128.81(13)
O4 In1 O1 129.09(13)
O2 In1 O1 55.29(12)
O3 In1 O1 73.90(11)
O4 In1 Cl1 87.67(10)
O2 In1 Cl1 87.92(9)
O3 In1 Cl1 143.07(9)
O1 In1 Cl1 143.03(9)
O4 In1 Cl2 90.01(16)
O2 In1 Cl2 90.67(16)
O3 In1 Cl2 82.51(12)
O1 In1 Cl2 89.56(12)
Cl1 In1 Cl2 94.89(9)
O4 In1 Cl3 90.38(16)
O2 In1 Cl3 89.72(16)
O3 In1 Cl3 89.45(12)
O1 In1 Cl3 82.42(12)
Cl1 In1 Cl3 95.15(9)
Cl2 In1 Cl3 169.96(5)
O4 In1 C1 156.59(16)
O2 In1 C1 27.74(15)
O3 In1 C1 101.46(15)
O1 In1 C1 27.61(14)
Cl1 In1 C1 115.45(13)
Cl2 In1 C1 91.48(15)
Cl3 In1 C1 84.22(15)
O4 In1 C11 27.77(15)
O2 In1 C11 156.64(15)
O3 In1 C11 27.95(14)
O1 In1 C11 101.82(15)
Cl1 In1 C11 115.14(13)
Cl2 In1 C11 84.01(15)
Cl3 In1 C11 91.71(15)
C1 In1 C11 129.40(16)
C1 O1 In1 87.6(3)
C1 O2 In1 95.4(3)
C11 O3 In1 87.4(3)
C11 O4 In1 95.5(3)
C2 N1 C10 119.9(6)
C2 N1 H1A 120.1
C10 N1 H1A 120.1
C12 N2 C20 119.8(6)
C12 N2 H2A 120.1
C20 N2 H2A 120.1
O1 C1 O2 121.4(5)
O1 C1 C2 120.0(5)
O2 C1 C2 118.5(5)
O1 C1 In1 64.7(3)
O2 C1 In1 56.9(3)
C2 C1 In1 171.4(4)
N1 C2 C3 118.5(5)
N1 C2 C1 120.0(5)
C3 C2 C1 121.5(5)
C4 C3 C2 123.0(6)
C4 C3 H3A 118.5
C2 C3 H3A 118.5
C3 C4 C5 120.0(5)
C3 C4 H4A 120.0
C5 C4 H4A 120.0
C4 C5 C10 121.9(6)
C4 C5 C6 120.5(6)
C10 C5 C6 117.6(6)
C7 C6 C5 119.8(7)
C7 C6 H6A 120.1
C5 C6 H6A 120.1
C6 C7 C8 121.7(6)
C6 C7 H7A 119.1
C8 C7 H7A 119.1
C9 C8 C7 120.4(7)
C9 C8 H8A 119.8
C7 C8 H8A 119.8
C8 C9 C10 120.6(7)
C8 C9 H9A 119.7
C10 C9 H9A 119.7
C5 C10 C9 119.9(5)
C5 C10 N1 116.8(6)
C9 C10 N1 123.3(6)
O3 C11 O4 121.0(5)
O3 C11 C12 119.1(5)
O4 C11 C12 119.8(5)
O3 C11 In1 64.6(3)
O4 C11 In1 56.8(3)
C12 C11 In1 172.6(4)
N2 C12 C13 117.7(5)
N2 C12 C11 119.3(5)
C13 C12 C11 122.9(5)
C14 C13 C12 123.3(5)
C14 C13 H13A 118.4
C12 C13 H13A 118.4
C13 C14 C15 120.2(6)
C13 C14 H14A 119.9
C15 C14 H14A 119.9
C14 C15 C20 122.0(6)
C14 C15 C16 120.3(6)
C20 C15 C16 117.6(5)
C17 C16 C15 120.0(6)
C17 C16 H16A 120.0
C15 C16 H16A 120.0
C16 C17 C18 121.6(6)
C16 C17 H17A 119.2
C18 C17 H17A 119.2
C19 C18 C17 120.0(6)
C19 C18 H18A 120.0
C17 C18 H18A 120.0
C18 C19 C20 121.2(7)
C18 C19 H19A 119.4
C20 C19 H19A 119.4
C15 C20 C19 119.5(5)
C15 C20 N2 117.0(5)
C19 C20 N2 123.4(6)
HW3B OW3 HW3C 109.5
HW2B OW2 HW2C 109.5
HW1B OW1 HW1A 109.5

loop_
_geom_bond_atom_site_label_1
_geom_bond_atom_site_label_2
_geom_bond_distance
In1 O4 2.263(4)
In1 O2 2.266(4)
In1 O3 2.435(4)
In1 O1 2.438(4)
In1 Cl1 2.4571(16)
In1 Cl2 2.4754(16)
In1 Cl3 2.4756(16)
In1 C1 2.693(5)
In1 C11 2.693(5)
O1 C1 1.249(7)
O2 C1 1.259(6)
O3 C11 1.263(6)
O4 C11 1.260(7)
N1 C2 1.363(8)
N1 C10 1.428(8)
N1 H1A 0.8600
N2 C12 1.382(8)
N2 C20 1.414(8)
N2 H2A 0.8600
C1 C2 1.501(7)
C2 C3 1.423(8)
C3 C4 1.295(8)
C3 H3A 0.9300
C4 C5 1.355(8)
C4 H4A 0.9300
C5 C10 1.418(8)
C5 C6 1.416(8)
C6 C7 1.361(10)
C6 H6A 0.9300
C7 C8 1.392(10)
C7 H7A 0.9300
C8 C9 1.325(9)
C8 H8A 0.9300
C9 C10 1.414(8)
C9 H9A 0.9300
C11 C12 1.490(7)
C12 C13 1.417(8)
C13 C14 1.291(8)
C13 H13A 0.9300
C14 C15 1.344(8)
C14 H14A 0.9300
C15 C20 1.414(8)
C15 C16 1.424(8)
C16 C17 1.360(10)
C16 H16A 0.9300
C17 C18 1.393(10)
C17 H17A 0.9300
C18 C19 1.330(9)
C18 H18A 0.9300
C19 C20 1.413(8)
C19 H19A 0.9300
OW3 HW3B 0.8501
OW3 HW3C 0.8501
OW2 HW2B 0.8499
OW2 HW2C 0.8501
OW1 HW1B 0.8503
OW1 HW1A 0.8498
